data_7033541
loop_
_publ_author_name
'Ananthnag, Guddekoppa S.'
'Mague, Joel T.'
'Balakrishna, Maravanji S.'

_publ_section_title
;
 A cyclodiphosphazane based pincer ligand,
 [2,6-{\m-((t)BuN)2P((t)BuHN)PO}2C6H3I]: Ni(II), Pd(II), Pt(II) and Cu(I)
 complexes and catalytic studies.
;
_journal_issue 8
_journal_name_full 'Dalton transactions (Cambridge, England : 2003)'
_journal_page_first 3785
_journal_page_last 3793
_journal_paper_doi 10.1039/c4dt02810d
_journal_volume 44
_journal_year 2015
_chemical_formula_moiety 'C30 H59 I N6 Ni O2 P4, 2(C H Cl3)'
_chemical_formula_sum 'C32 H61 Cl6 I N6 Ni O2 P4'
_chemical_formula_weight 1084.05
_chemical_name_systematic
;
 ?
;
_space_group_crystal_system monoclinic
_space_group_IT_number 14
_space_group_name_Hall '-P 2yn'
_space_group_name_H-M_alt 'P 1 21/n 1'
_symmetry_space_group_name_Hall '-P 2yn'
_symmetry_space_group_name_H-M 'P 1 21/n 1'
_atom_sites_solution_hydrogens mixed
_atom_sites_solution_primary heavy
_atom_sites_solution_secondary difmap
_audit_creation_method SHELXL-2013
_audit_update_record
;
2014-09-08 deposited with the CCDC.
2015-01-07 downloaded from the CCDC.
;
_cell_angle_alpha 90
_cell_angle_beta 91.5300(10)
_cell_angle_gamma 90
_cell_formula_units_Z 4
_cell_length_a 16.6214(16)
_cell_length_b 15.2055(15)
_cell_length_c 19.0941(19)
_cell_measurement_reflns_used 4594
_cell_measurement_temperature 100(2)
_cell_measurement_theta_max 27.28
_cell_measurement_theta_min 2.52
_cell_volume 4824.1(8)
_computing_cell_refinement '<i>SAINT</i> (Bruker, 2009)'
_computing_data_collection '<i>APEX2</i> (Bruker, 2009)'
_computing_data_reduction '<i>SAINT</i> (Bruker, 2009)'
_computing_molecular_graphics '<i>DIAMOND</i> (Brandenburg & Putz, 2012)'
_computing_publication_material '<i>SHELXTL</i> (Bruker, 2009)'
_computing_structure_refinement '<i>SHELXL-2014</i> (Sheldrick, 2008)'
_computing_structure_solution '<i>SHELXT</i> (Bruker, 2009)'
_diffrn_ambient_temperature 100(2)
_diffrn_detector_area_resol_mean 8.3660
_diffrn_measured_fraction_theta_full 0.999
_diffrn_measured_fraction_theta_max 0.999
_diffrn_measurement_device_type 'Bruker Smart APEX CCD'
_diffrn_measurement_method '\f and \w scans'
_diffrn_radiation_monochromator graphite
_diffrn_radiation_type MoK\a
_diffrn_radiation_wavelength 0.71073
_diffrn_reflns_av_R_equivalents 0.0948
_diffrn_reflns_av_unetI/netI 0.0718
_diffrn_reflns_Laue_measured_fraction_full 0.999
_diffrn_reflns_Laue_measured_fraction_max 0.999
_diffrn_reflns_limit_h_max 21
_diffrn_reflns_limit_h_min -21
_diffrn_reflns_limit_k_max 20
_diffrn_reflns_limit_k_min 0
_diffrn_reflns_limit_l_max 25
_diffrn_reflns_limit_l_min 0
_diffrn_reflns_number 102296
_diffrn_reflns_point_group_measured_fraction_full 0.999
_diffrn_reflns_point_group_measured_fraction_max 0.999
_diffrn_reflns_theta_full 27.900
_diffrn_reflns_theta_max 27.912
_diffrn_reflns_theta_min 1.815
_diffrn_source 'fine-focus sealed tube'
_exptl_absorpt_coefficient_mu 1.542
_exptl_absorpt_correction_T_max 0.79
_exptl_absorpt_correction_T_min 0.74
_exptl_absorpt_correction_type multi-scan
_exptl_absorpt_process_details '<i>TWINABS</i> (Sheldrick, 2009)'
_exptl_crystal_colour yellow
_exptl_crystal_density_diffrn 1.493
_exptl_crystal_density_method 'not measured'
_exptl_crystal_description block
_exptl_crystal_F_000 2216
_exptl_crystal_size_max 0.210
_exptl_crystal_size_mid 0.160
_exptl_crystal_size_min 0.160
_exptl_transmission_factor_max 0.928
_exptl_transmission_factor_min 0.554
_refine_diff_density_max 1.038
_refine_diff_density_min -1.560
_refine_diff_density_rms 0.131
_refine_ls_extinction_method none
_refine_ls_goodness_of_fit_ref 1.058
_refine_ls_hydrogen_treatment constr
_refine_ls_matrix_type full
_refine_ls_number_parameters 550
_refine_ls_number_reflns 19001
_refine_ls_number_restraints 44
_refine_ls_restrained_S_all 1.059
_refine_ls_R_factor_all 0.0979
_refine_ls_R_factor_gt 0.0563
_refine_ls_shift/su_max 0.001
_refine_ls_shift/su_mean 0.000
_refine_ls_structure_factor_coef Fsqd
_refine_ls_weighting_details 'w=1/[\s^2^(Fo^2^)+(0.0343P)^2^+15.7397P] where P=(Fo^2^+2Fc^2^)/3'
_refine_ls_weighting_scheme calc
_refine_ls_wR_factor_gt 0.1199
_refine_ls_wR_factor_ref 0.1428
_reflns_Friedel_coverage 0.000
_reflns_number_gt 13299
_reflns_number_total 19001
_reflns_threshold_expression 'I > 2\s(I)'
_cod_data_source_file c4dt02810d2.cif
_cod_data_source_block msb473_0m
_cod_depositor_comments 'Adding full bibliography for 7033540--7033544.cif.'
_cod_database_code 7033541
_shelx_space_group_comment
;
The symmetry employed for this shelxl refinement is uniquely defined
by the following loop, which should always be used as a source of
symmetry information in preference to the above space-group names.
They are only intended as comments.
;
_shelx_estimated_absorpt_t_min 0.738
_shelx_estimated_absorpt_t_max 0.790
_shelxl_version_number 2013-4

loop_
_space_group_symop_operation_xyz
'x, y, z'
'-x+1/2, y+1/2, -z+1/2'
'-x, -y, -z'
'x-1/2, -y-1/2, z-1/2'

loop_
_atom_site_label
_atom_site_type_symbol
_atom_site_fract_x
_atom_site_fract_y
_atom_site_fract_z
_atom_site_U_iso_or_equiv
_atom_site_adp_type
_atom_site_occupancy
_atom_site_site_symmetry_order
_atom_site_calc_flag
_atom_site_refinement_flags_posn
_atom_site_refinement_flags_adp
_atom_site_refinement_flags_occupancy
_atom_site_disorder_assembly
_atom_site_disorder_group
Ni1 Ni 0.51811(4) 0.76848(5) 0.89766(4) 0.02759(18) Uani 1 1 d . . . . .
I1 I 0.50527(2) 0.77822(3) 0.76700(2) 0.04094(13) Uani 1 1 d . . . . .
P1 P 0.63786(9) 0.82344(13) 0.91060(9) 0.0357(4) Uani 1 1 d . . . . .
P2 P 0.75187(10) 0.87319(17) 0.83267(10) 0.0522(6) Uani 1 1 d D . . . .
P3 P 0.40165(8) 0.70852(10) 0.91144(9) 0.0272(3) Uani 1 1 d . . . . .
P4 P 0.28411(8) 0.65098(10) 0.83494(10) 0.0306(4) Uani 1 1 d . . . . .
O1 O 0.6528(2) 0.8303(4) 0.9962(2) 0.0476(14) Uani 1 1 d . . . . .
O2 O 0.3935(2) 0.6992(3) 0.9972(2) 0.0304(10) Uani 1 1 d . . . . .
N1 N 0.7219(3) 0.7812(4) 0.8792(3) 0.0400(14) Uani 1 1 d . . . . .
N2 N 0.6706(3) 0.9163(4) 0.8773(3) 0.0389(14) Uani 1 1 d . . . . .
N4 N 0.3726(3) 0.6143(3) 0.8765(3) 0.0352(14) Uani 1 1 d . . . . .
N5 N 0.3146(2) 0.7456(3) 0.8793(3) 0.0266(11) Uani 1 1 d . . . . .
N6 N 0.2095(3) 0.6111(3) 0.8807(3) 0.0378(14) Uani 1 1 d . . . . .
H6N H 0.2197 0.6144 0.9261 0.045 Uiso 1 1 d R U . . .
C1 C 0.7467(4) 0.6882(6) 0.8703(4) 0.048(2) Uani 1 1 d . . . . .
C2 C 0.7107(4) 0.6487(6) 0.8035(4) 0.061(2) Uani 1 1 d . . . . .
H2A H 0.6519 0.6537 0.8039 0.091 Uiso 1 1 calc R U . . .
H2B H 0.7258 0.5865 0.8006 0.091 Uiso 1 1 calc R U . . .
H2C H 0.7311 0.6803 0.7629 0.091 Uiso 1 1 calc R U . . .
C3 C 0.7184(4) 0.6358(6) 0.9336(4) 0.053(2) Uani 1 1 d . . . . .
H3A H 0.7413 0.6616 0.9767 0.080 Uiso 1 1 calc R U . . .
H3B H 0.7363 0.5746 0.9296 0.080 Uiso 1 1 calc R U . . .
H3C H 0.6596 0.6375 0.9348 0.080 Uiso 1 1 calc R U . . .
C4 C 0.8386(4) 0.6848(7) 0.8685(4) 0.062(2) Uani 1 1 d . . . . .
H4A H 0.8570 0.7184 0.8282 0.093 Uiso 1 1 calc R U . . .
H4B H 0.8561 0.6235 0.8643 0.093 Uiso 1 1 calc R U . . .
H4C H 0.8615 0.7101 0.9117 0.093 Uiso 1 1 calc R U . . .
C5 C 0.6319(4) 1.0038(5) 0.8703(4) 0.0419(18) Uani 1 1 d . . . . .
C6 C 0.6045(4) 1.0215(6) 0.7951(4) 0.051(2) Uani 1 1 d . . . . .
H6A H 0.6510 1.0190 0.7647 0.077 Uiso 1 1 calc R U . . .
H6B H 0.5799 1.0799 0.7919 0.077 Uiso 1 1 calc R U . . .
H6C H 0.5650 0.9769 0.7802 0.077 Uiso 1 1 calc R U . . .
C7 C 0.6932(4) 1.0741(5) 0.8942(4) 0.054(2) Uani 1 1 d . . . . .
H7A H 0.7374 1.0762 0.8613 0.081 Uiso 1 1 calc R U . . .
H7B H 0.7146 1.0593 0.9411 0.081 Uiso 1 1 calc R U . . .
H7C H 0.6667 1.1316 0.8956 0.081 Uiso 1 1 calc R U . . .
C8 C 0.5598(4) 1.0066(5) 0.9186(4) 0.057(2) Uani 1 1 d . . . . .
H8A H 0.5329 1.0638 0.9141 0.085 Uiso 1 1 calc R U . . .
H8B H 0.5785 0.9981 0.9672 0.085 Uiso 1 1 calc R U . . .
H8C H 0.5218 0.9598 0.9054 0.085 Uiso 1 1 calc R U . . .
N3 N 0.8375(5) 0.8980(7) 0.8680(6) 0.028(2) Uani 0.585(6) 1 d D U P A 1
H3N H 0.8403 0.8970 0.9140 0.033 Uiso 0.585(6) 1 calc R U P A 1
C9 C 0.9125(5) 0.9223(6) 0.8323(6) 0.033(2) Uani 0.585(6) 1 d D . P A 1
C10 C 0.9242(7) 1.0209(8) 0.8409(9) 0.047(3) Uani 0.585(6) 1 d D . P A 1
H10A H 0.8802 1.0521 0.8164 0.071 Uiso 0.585(6) 1 calc R U P A 1
H10B H 0.9756 1.0382 0.8211 0.071 Uiso 0.585(6) 1 calc R U P A 1
H10C H 0.9243 1.0361 0.8908 0.071 Uiso 0.585(6) 1 calc R U P A 1
C11 C 0.9798(10) 0.8714(9) 0.8682(10) 0.040(3) Uani 0.585(6) 1 d D . P A 1
H11A H 0.9835 0.8880 0.9178 0.060 Uiso 0.585(6) 1 calc R U P A 1
H11B H 1.0308 0.8849 0.8459 0.060 Uiso 0.585(6) 1 calc R U P A 1
H11C H 0.9688 0.8083 0.8643 0.060 Uiso 0.585(6) 1 calc R U P A 1
C12 C 0.9072(7) 0.8971(9) 0.7563(6) 0.050(3) Uani 0.585(6) 1 d D . P A 1
H12A H 0.8646 0.9313 0.7326 0.076 Uiso 0.585(6) 1 calc R U P A 1
H12B H 0.8948 0.8342 0.7522 0.076 Uiso 0.585(6) 1 calc R U P A 1
H12C H 0.9588 0.9092 0.7345 0.076 Uiso 0.585(6) 1 calc R U P A 1
N3A N 0.8248(7) 0.9232(10) 0.8894(8) 0.028(2) Uani 0.415(6) 1 d D U P A 2
H3NA H 0.8117 0.9234 0.9337 0.033 Uiso 0.415(6) 1 calc R U P A 2
C9A C 0.9054(7) 0.9657(9) 0.8759(8) 0.033(2) Uani 0.415(6) 1 d D . P A 2
C10A C 0.9185(9) 1.0378(11) 0.9299(10) 0.047(3) Uani 0.415(6) 1 d D . P A 2
H10D H 0.9236 1.0116 0.9767 0.071 Uiso 0.415(6) 1 calc R U P A 2
H10E H 0.8725 1.0782 0.9281 0.071 Uiso 0.415(6) 1 calc R U P A 2
H10F H 0.9678 1.0702 0.9196 0.071 Uiso 0.415(6) 1 calc R U P A 2
C11A C 0.9751(14) 0.9035(14) 0.8830(15) 0.040(3) Uani 0.415(6) 1 d D . P A 2
H11D H 0.9750 0.8758 0.9294 0.060 Uiso 0.415(6) 1 calc R U P A 2
H11E H 1.0255 0.9359 0.8776 0.060 Uiso 0.415(6) 1 calc R U P A 2
H11F H 0.9703 0.8580 0.8468 0.060 Uiso 0.415(6) 1 calc R U P A 2
C12A C 0.8984(11) 1.0128(14) 0.8069(10) 0.050(3) Uani 0.415(6) 1 d D . P A 2
H12D H 0.8889 0.9700 0.7693 0.076 Uiso 0.415(6) 1 calc R U P A 2
H12E H 0.9484 1.0449 0.7986 0.076 Uiso 0.415(6) 1 calc R U P A 2
H12F H 0.8534 1.0544 0.8079 0.076 Uiso 0.415(6) 1 calc R U P A 2
C13 C 0.5229(3) 0.7652(4) 0.9955(3) 0.0274(13) Uani 1 1 d . . . . .
C14 C 0.5886(4) 0.7974(5) 1.0341(4) 0.0371(16) Uani 1 1 d . . . . .
C15 C 0.5923(4) 0.7985(5) 1.1060(4) 0.050(2) Uani 1 1 d . . . . .
H15 H 0.6377 0.8223 1.1306 0.060 Uiso 1 1 calc R U . . .
C16 C 0.5279(4) 0.7641(5) 1.1418(4) 0.0464(19) Uani 1 1 d . . . . .
H16 H 0.5298 0.7636 1.1915 0.056 Uiso 1 1 calc R U . . .
C17 C 0.4615(3) 0.7308(4) 1.1066(4) 0.0354(15) Uani 1 1 d . . . . .
H17 H 0.4176 0.7074 1.1314 0.042 Uiso 1 1 calc R U . . .
C18 C 0.4602(3) 0.7322(4) 1.0346(3) 0.0277(13) Uani 1 1 d . . . . .
C19 C 0.4100(4) 0.5257(4) 0.8763(4) 0.0413(18) Uani 1 1 d . . . . .
C20 C 0.5016(3) 0.5362(4) 0.8836(4) 0.0478(19) Uani 1 1 d . . . . .
H20A H 0.5212 0.5701 0.8439 0.072 Uiso 1 1 calc R U . . .
H20B H 0.5270 0.4780 0.8843 0.072 Uiso 1 1 calc R U . . .
H20C H 0.5152 0.5671 0.9274 0.072 Uiso 1 1 calc R U . . .
C21 C 0.3877(4) 0.4808(5) 0.8075(4) 0.054(2) Uani 1 1 d . . . . .
H21A H 0.3291 0.4742 0.8034 0.080 Uiso 1 1 calc R U . . .
H21B H 0.4130 0.4226 0.8061 0.080 Uiso 1 1 calc R U . . .
H21C H 0.4065 0.5165 0.7684 0.080 Uiso 1 1 calc R U . . .
C22 C 0.3781(4) 0.4728(5) 0.9361(5) 0.055(2) Uani 1 1 d . . . . .
H22A H 0.3891 0.5040 0.9802 0.083 Uiso 1 1 calc R U . . .
H22B H 0.4045 0.4152 0.9376 0.083 Uiso 1 1 calc R U . . .
H22C H 0.3199 0.4648 0.9294 0.083 Uiso 1 1 calc R U . . .
C23 C 0.2769(3) 0.8333(4) 0.8798(3) 0.0278(13) Uani 1 1 d . . . . .
C24 C 0.3408(4) 0.9030(4) 0.8975(4) 0.0372(16) Uani 1 1 d . . . . .
H24A H 0.3674 0.8887 0.9425 0.056 Uiso 1 1 calc R U . . .
H24B H 0.3151 0.9608 0.9006 0.056 Uiso 1 1 calc R U . . .
H24C H 0.3808 0.9041 0.8608 0.056 Uiso 1 1 calc R U . . .
C25 C 0.2126(3) 0.8331(5) 0.9340(4) 0.0393(16) Uani 1 1 d . . . . .
H25A H 0.1704 0.7910 0.9202 0.059 Uiso 1 1 calc R U . . .
H25B H 0.1892 0.8921 0.9374 0.059 Uiso 1 1 calc R U . . .
H25C H 0.2363 0.8161 0.9795 0.059 Uiso 1 1 calc R U . . .
C26 C 0.2400(5) 0.8522(5) 0.8088(4) 0.059(2) Uani 1 1 d . . . . .
H26A H 0.2822 0.8537 0.7740 0.088 Uiso 1 1 calc R U . . .
H26B H 0.2126 0.9092 0.8096 0.088 Uiso 1 1 calc R U . . .
H26C H 0.2010 0.8061 0.7963 0.088 Uiso 1 1 calc R U . . .
C27 C 0.1346(3) 0.5683(4) 0.8551(4) 0.0415(18) Uani 1 1 d . . . . .
C28 C 0.1325(5) 0.4761(5) 0.8830(6) 0.084(4) Uani 1 1 d . . . . .
H28A H 0.1806 0.4443 0.8685 0.125 Uiso 1 1 calc R U . . .
H28B H 0.0843 0.4461 0.8645 0.125 Uiso 1 1 calc R U . . .
H28C H 0.1313 0.4776 0.9343 0.125 Uiso 1 1 calc R U . . .
C29 C 0.1328(4) 0.5660(6) 0.7756(4) 0.058(2) Uani 1 1 d . . . . .
H29A H 0.1295 0.6262 0.7573 0.086 Uiso 1 1 calc R U . . .
H29B H 0.0857 0.5325 0.7588 0.086 Uiso 1 1 calc R U . . .
H29C H 0.1819 0.5379 0.7593 0.086 Uiso 1 1 calc R U . . .
C30 C 0.0633(4) 0.6202(6) 0.8815(5) 0.061(2) Uani 1 1 d . . . . .
H30A H 0.0668 0.6238 0.9327 0.092 Uiso 1 1 calc R U . . .
H30B H 0.0132 0.5906 0.8671 0.092 Uiso 1 1 calc R U . . .
H30C H 0.0640 0.6797 0.8617 0.092 Uiso 1 1 calc R U . . .
C31 C 0.6727(9) 0.8701(10) 0.6388(13) 0.042(4) Uani 0.428(3) 1 d D . P B 1
H31 H 0.6622 0.8644 0.6900 0.050 Uiso 0.428(3) 1 calc R U P B 1
Cl1 Cl 0.6063(6) 0.9477(6) 0.6021(8) 0.0572(15) Uani 0.428(3) 1 d D . P B 1
Cl2 Cl 0.7718(3) 0.9063(4) 0.6286(3) 0.0601(9) Uani 0.428(3) 1 d D . P B 1
Cl3 Cl 0.6592(4) 0.7670(4) 0.5986(4) 0.0668(10) Uani 0.428(3) 1 d D . P B 1
C31A C 0.6551(7) 0.8405(7) 0.6287(9) 0.042(4) Uani 0.572(3) 1 d D . P B 2
H31A H 0.6598 0.8426 0.6809 0.050 Uiso 0.572(3) 1 calc R U P B 2
Cl1A Cl 0.5843(4) 0.9183(4) 0.6008(5) 0.0572(15) Uani 0.572(3) 1 d D . P B 2
Cl2A Cl 0.7492(2) 0.8642(3) 0.5945(2) 0.0601(9) Uani 0.572(3) 1 d D . P B 2
Cl3A Cl 0.6255(3) 0.7340(3) 0.6033(3) 0.0668(10) Uani 0.572(3) 1 d D . P B 2
C32 C 0.3590(7) 0.6988(9) 0.6270(7) 0.037(3) Uani 0.5 1 d . . P C 1
H32 H 0.3873 0.7008 0.6738 0.045 Uiso 0.5 1 calc R U P C 1
Cl4 Cl 0.4218(6) 0.7334(10) 0.5636(8) 0.053(2) Uani 0.5 1 d . . P C 1
Cl5 Cl 0.27356(19) 0.7664(2) 0.6272(2) 0.0456(8) Uani 0.5 1 d . . P C 1
Cl6 Cl 0.3294(2) 0.5888(2) 0.6067(2) 0.0575(11) Uani 0.5 1 d . . P C 1
C33 C 0.3361(7) 0.6577(9) 0.5783(7) 0.037(3) Uani 0.5 1 d . . P D 2
H33 H 0.2849 0.6708 0.5517 0.044 Uiso 0.5 1 calc R U P D 2
Cl7 Cl 0.3155(2) 0.6487(3) 0.66664(19) 0.0487(9) Uani 0.5 1 d . . P D 2
Cl8 Cl 0.3763(2) 0.5566(2) 0.5473(2) 0.0530(10) Uani 0.5 1 d . . P D 2
Cl9 Cl 0.4069(8) 0.7452(11) 0.5635(9) 0.088(4) Uani 0.5 1 d . . P D 2

loop_
_atom_site_aniso_label
_atom_site_aniso_U_11
_atom_site_aniso_U_22
_atom_site_aniso_U_33
_atom_site_aniso_U_23
_atom_site_aniso_U_13
_atom_site_aniso_U_12
Ni1 0.0143(3) 0.0365(4) 0.0322(4) -0.0152(3) 0.0046(3) -0.0076(3)
I1 0.0236(2) 0.0652(3) 0.0339(2) -0.0202(2) 0.00000(16) -0.0066(2)
P1 0.0181(7) 0.0634(12) 0.0260(9) -0.0164(8) 0.0068(6) -0.0170(7)
P2 0.0162(8) 0.1089(18) 0.0319(10) 0.0268(11) 0.0066(7) 0.0078(9)
P3 0.0141(7) 0.0219(7) 0.0455(10) -0.0080(7) -0.0004(6) -0.0018(5)
P4 0.0152(7) 0.0222(8) 0.0538(11) -0.0036(7) -0.0064(7) -0.0007(6)
O1 0.029(2) 0.083(4) 0.031(3) -0.019(3) 0.0144(19) -0.038(2)
O2 0.0154(19) 0.025(2) 0.051(3) -0.0003(19) 0.0000(17) -0.0058(15)
N1 0.016(2) 0.076(4) 0.028(3) -0.005(3) 0.007(2) -0.007(3)
N2 0.025(3) 0.063(4) 0.030(3) -0.008(3) 0.011(2) -0.019(3)
N4 0.013(2) 0.022(3) 0.069(4) -0.014(3) -0.016(2) 0.0031(19)
N5 0.012(2) 0.022(2) 0.045(3) -0.004(2) -0.001(2) -0.0001(17)
N6 0.021(3) 0.035(3) 0.056(4) 0.006(3) -0.012(2) -0.009(2)
C1 0.016(3) 0.092(6) 0.036(4) -0.007(4) 0.004(3) 0.007(3)
C2 0.037(4) 0.092(7) 0.052(5) -0.026(5) -0.005(4) 0.020(4)
C3 0.037(4) 0.076(6) 0.048(5) -0.005(4) 0.009(3) 0.004(4)
C4 0.022(4) 0.113(8) 0.052(5) -0.005(5) 0.004(3) 0.004(4)
C5 0.030(3) 0.063(5) 0.033(4) -0.013(3) 0.010(3) -0.023(3)
C6 0.036(4) 0.067(5) 0.050(5) -0.013(4) 0.001(3) -0.004(4)
C7 0.040(4) 0.071(6) 0.051(5) -0.009(4) 0.001(3) -0.036(4)
C8 0.041(4) 0.059(5) 0.072(6) -0.020(4) 0.033(4) -0.023(4)
N3 0.011(3) 0.034(5) 0.039(5) 0.009(4) 0.014(3) 0.002(3)
C9 0.013(4) 0.037(6) 0.051(7) 0.011(4) 0.004(4) -0.006(4)
C10 0.024(5) 0.050(6) 0.067(8) 0.010(6) -0.002(5) -0.013(4)
C11 0.021(4) 0.040(10) 0.059(9) -0.005(7) 0.007(5) 0.001(6)
C12 0.027(5) 0.073(8) 0.051(7) 0.018(6) 0.014(5) -0.010(5)
N3A 0.011(3) 0.034(5) 0.039(5) 0.009(4) 0.014(3) 0.002(3)
C9A 0.013(4) 0.037(6) 0.051(7) 0.011(4) 0.004(4) -0.006(4)
C10A 0.024(5) 0.050(6) 0.067(8) 0.010(6) -0.002(5) -0.013(4)
C11A 0.021(4) 0.040(10) 0.059(9) -0.005(7) 0.007(5) 0.001(6)
C12A 0.027(5) 0.073(8) 0.051(7) 0.018(6) 0.014(5) -0.010(5)
C13 0.021(3) 0.024(3) 0.038(3) -0.015(3) 0.008(2) -0.007(2)
C14 0.029(3) 0.048(4) 0.036(4) -0.018(3) 0.012(3) -0.024(3)
C15 0.048(4) 0.075(5) 0.027(4) -0.023(4) 0.012(3) -0.040(4)
C16 0.051(4) 0.058(4) 0.032(4) -0.023(3) 0.017(3) -0.028(3)
C17 0.029(3) 0.029(3) 0.049(4) -0.010(3) 0.019(3) -0.011(3)
C18 0.019(3) 0.023(3) 0.041(4) -0.011(3) 0.008(2) -0.007(2)
C19 0.023(3) 0.025(3) 0.075(6) -0.017(3) -0.016(3) 0.005(2)
C20 0.022(3) 0.033(3) 0.087(6) -0.022(3) -0.020(3) 0.013(3)
C21 0.043(4) 0.037(4) 0.080(6) -0.029(4) -0.032(4) 0.014(3)
C22 0.045(4) 0.029(4) 0.091(7) -0.001(4) -0.019(4) 0.012(3)
C23 0.030(3) 0.022(3) 0.031(3) 0.003(2) 0.001(2) 0.004(2)
C24 0.038(4) 0.024(3) 0.050(5) -0.007(3) 0.009(3) -0.005(3)
C25 0.022(3) 0.044(4) 0.052(5) -0.009(3) 0.008(3) 0.005(3)
C26 0.106(7) 0.024(4) 0.045(5) 0.010(3) -0.018(4) 0.005(4)
C27 0.019(3) 0.032(4) 0.073(6) 0.012(3) -0.015(3) -0.007(3)
C28 0.056(5) 0.042(5) 0.150(10) 0.036(6) -0.041(6) -0.028(4)
C29 0.031(4) 0.070(6) 0.071(6) -0.014(5) -0.017(4) -0.016(4)
C30 0.021(3) 0.072(6) 0.091(7) 0.000(5) 0.001(4) -0.009(3)
C31 0.048(7) 0.037(9) 0.041(7) -0.007(7) 0.013(5) 0.021(6)
Cl1 0.047(4) 0.055(4) 0.0706(17) 0.010(4) 0.008(3) 0.027(2)
Cl2 0.0351(17) 0.072(3) 0.074(3) 0.0146(18) 0.0099(15) 0.0080(15)
Cl3 0.084(3) 0.045(2) 0.073(2) -0.011(2) 0.034(2) -0.0011(17)
C31A 0.048(7) 0.037(9) 0.041(7) -0.007(7) 0.013(5) 0.021(6)
Cl1A 0.047(4) 0.055(4) 0.0706(17) 0.010(4) 0.008(3) 0.027(2)
Cl2A 0.0351(17) 0.072(3) 0.074(3) 0.0146(18) 0.0099(15) 0.0080(15)
Cl3A 0.084(3) 0.045(2) 0.073(2) -0.011(2) 0.034(2) -0.0011(17)
C32 0.036(7) 0.043(8) 0.032(8) -0.010(6) -0.017(6) -0.003(6)
Cl4 0.046(3) 0.049(5) 0.065(5) -0.006(4) 0.019(2) -0.008(3)
Cl5 0.0383(18) 0.0404(19) 0.058(2) -0.0025(17) -0.0028(15) -0.0016(15)
Cl6 0.070(3) 0.0313(19) 0.071(3) -0.0059(19) -0.020(2) -0.0048(17)
C33 0.023(6) 0.048(9) 0.039(8) 0.013(7) -0.007(5) 0.009(6)
Cl7 0.0325(17) 0.081(3) 0.0323(19) 0.0015(19) -0.0051(14) 0.0014(17)
Cl8 0.081(3) 0.0346(19) 0.043(2) 0.0012(16) -0.0055(19) 0.0037(17)
Cl9 0.176(11) 0.039(4) 0.049(5) 0.003(3) 0.002(7) -0.017(7)

loop_
_atom_type_symbol
_atom_type_description
_atom_type_scat_dispersion_real
_atom_type_scat_dispersion_imag
_atom_type_scat_source
C C 0.0033 0.0016 'International Tables Vol C Tables 4.2.6.8 and 6.1.1.4'
H H 0.0000 0.0000 'International Tables Vol C Tables 4.2.6.8 and 6.1.1.4'
N N 0.0061 0.0033 'International Tables Vol C Tables 4.2.6.8 and 6.1.1.4'
O O 0.0106 0.0060 'International Tables Vol C Tables 4.2.6.8 and 6.1.1.4'
P P 0.1023 0.0942 'International Tables Vol C Tables 4.2.6.8 and 6.1.1.4'
Ni Ni 0.3393 1.1124 'International Tables Vol C Tables 4.2.6.8 and 6.1.1.4'
I I -0.4742 1.8119 'International Tables Vol C Tables 4.2.6.8 and 6.1.1.4'
Cl Cl 0.1484 0.1585 'International Tables Vol C Tables 4.2.6.8 and 6.1.1.4'

loop_
_geom_angle_atom_site_label_1
_geom_angle_atom_site_label_2
_geom_angle_atom_site_label_3
_geom_angle
C13 Ni1 P3 83.21(17)
C13 Ni1 P1 83.19(16)
P3 Ni1 P1 166.27(8)
C13 Ni1 I1 176.91(17)
P3 Ni1 I1 95.36(5)
P1 Ni1 I1 98.31(5)
N2 P1 O1 106.6(3)
N2 P1 N1 84.4(3)
O1 P1 N1 106.0(3)
N2 P1 Ni1 126.7(2)
O1 P1 Ni1 104.53(15)
N1 P1 Ni1 126.0(2)
N3 P2 N1 103.7(4)
N3 P2 N2 113.4(4)
N1 P2 N2 79.4(3)
N1 P2 N3A 103.5(5)
N2 P2 N3A 93.8(5)
N4 P3 O2 107.2(3)
N4 P3 N5 84.4(2)
O2 P3 N5 107.6(2)
N4 P3 Ni1 124.8(2)
O2 P3 Ni1 104.73(14)
N5 P3 Ni1 125.99(19)
N6 P4 N5 105.0(3)
N6 P4 N4 106.2(3)
N5 P4 N4 79.1(2)
C14 O1 P1 113.2(4)
C18 O2 P3 112.9(4)
C1 N1 P1 130.4(4)
C1 N1 P2 128.7(4)
P1 N1 P2 97.4(3)
C5 N2 P1 131.1(4)
C5 N2 P2 129.3(4)
P1 N2 P2 97.7(3)
C19 N4 P3 132.3(4)
C19 N4 P4 129.6(4)
P3 N4 P4 98.1(3)
C23 N5 P3 132.3(4)
C23 N5 P4 129.3(4)
P3 N5 P4 98.0(2)
C27 N6 P4 128.6(5)
C27 N6 H6N 119.3
P4 N6 H6N 111.9
N1 C1 C2 111.6(6)
N1 C1 C4 108.4(6)
C2 C1 C4 109.8(6)
N1 C1 C3 108.3(6)
C2 C1 C3 109.5(7)
C4 C1 C3 109.2(6)
C1 C2 H2A 109.5
C1 C2 H2B 109.5
H2A C2 H2B 109.5
C1 C2 H2C 109.5
H2A C2 H2C 109.5
H2B C2 H2C 109.5
C1 C3 H3A 109.5
C1 C3 H3B 109.5
H3A C3 H3B 109.5
C1 C3 H3C 109.5
H3A C3 H3C 109.5
H3B C3 H3C 109.5
C1 C4 H4A 109.5
C1 C4 H4B 109.5
H4A C4 H4B 109.5
C1 C4 H4C 109.5
H4A C4 H4C 109.5
H4B C4 H4C 109.5
N2 C5 C6 111.2(6)
N2 C5 C8 108.4(6)
C6 C5 C8 110.2(6)
N2 C5 C7 108.3(6)
C6 C5 C7 109.7(6)
C8 C5 C7 108.9(6)
C5 C6 H6A 109.5
C5 C6 H6B 109.5
H6A C6 H6B 109.5
C5 C6 H6C 109.5
H6A C6 H6C 109.5
H6B C6 H6C 109.5
C5 C7 H7A 109.5
C5 C7 H7B 109.5
H7A C7 H7B 109.5
C5 C7 H7C 109.5
H7A C7 H7C 109.5
H7B C7 H7C 109.5
C5 C8 H8A 109.5
C5 C8 H8B 109.5
H8A C8 H8B 109.5
C5 C8 H8C 109.5
H8A C8 H8C 109.5
H8B C8 H8C 109.5
C9 N3 P2 127.8(8)
C9 N3 H3N 116.1
P2 N3 H3N 116.1
N3 C9 C12 110.6(8)
N3 C9 C11 106.5(11)
C12 C9 C11 109.4(10)
N3 C9 C10 107.6(9)
C12 C9 C10 111.1(11)
C11 C9 C10 111.5(10)
C9 C10 H10A 109.5
C9 C10 H10B 109.5
H10A C10 H10B 109.5
C9 C10 H10C 109.5
H10A C10 H10C 109.5
H10B C10 H10C 109.5
C9 C11 H11A 109.5
C9 C11 H11B 109.5
H11A C11 H11B 109.5
C9 C11 H11C 109.5
H11A C11 H11C 109.5
H11B C11 H11C 109.5
C9 C12 H12A 109.5
C9 C12 H12B 109.5
H12A C12 H12B 109.5
C9 C12 H12C 109.5
H12A C12 H12C 109.5
H12B C12 H12C 109.5
C9A N3A P2 132.2(11)
C9A N3A H3NA 113.9
P2 N3A H3NA 113.9
C11A C9A C12A 115.1(17)
C11A C9A N3A 113.6(15)
C12A C9A N3A 107.7(12)
C11A C9A C10A 107.3(13)
C12A C9A C10A 104.9(15)
N3A C9A C10A 107.7(11)
C9A C10A H10D 109.5
C9A C10A H10E 109.5
H10D C10A H10E 109.5
C9A C10A H10F 109.5
H10D C10A H10F 109.5
H10E C10A H10F 109.5
C9A C11A H11D 109.5
C9A C11A H11E 109.5
H11D C11A H11E 109.5
C9A C11A H11F 109.5
H11D C11A H11F 109.5
H11E C11A H11F 109.5
C9A C12A H12D 109.5
C9A C12A H12E 109.5
H12D C12A H12E 109.5
C9A C12A H12F 109.5
H12D C12A H12F 109.5
H12E C12A H12F 109.5
C14 C13 C18 115.5(6)
C14 C13 Ni1 122.2(4)
C18 C13 Ni1 122.2(4)
C15 C14 C13 123.2(5)
C15 C14 O1 120.0(5)
C13 C14 O1 116.8(6)
C14 C15 C16 118.3(6)
C14 C15 H15 120.8
C16 C15 H15 120.8
C17 C16 C15 121.3(6)
C17 C16 H16 119.4
C15 C16 H16 119.4
C16 C17 C18 118.2(5)
C16 C17 H17 120.9
C18 C17 H17 120.9
C17 C18 C13 123.4(5)
C17 C18 O2 119.7(5)
C13 C18 O2 116.9(5)
N4 C19 C22 109.1(6)
N4 C19 C21 108.5(6)
C22 C19 C21 109.5(6)
N4 C19 C20 108.7(5)
C22 C19 C20 110.8(6)
C21 C19 C20 110.2(6)
C19 C20 H20A 109.5
C19 C20 H20B 109.5
H20A C20 H20B 109.5
C19 C20 H20C 109.5
H20A C20 H20C 109.5
H20B C20 H20C 109.5
C19 C21 H21A 109.5
C19 C21 H21B 109.5
H21A C21 H21B 109.5
C19 C21 H21C 109.5
H21A C21 H21C 109.5
H21B C21 H21C 109.5
C19 C22 H22A 109.5
C19 C22 H22B 109.5
H22A C22 H22B 109.5
C19 C22 H22C 109.5
H22A C22 H22C 109.5
H22B C22 H22C 109.5
N5 C23 C26 109.3(5)
N5 C23 C25 108.2(5)
C26 C23 C25 109.8(6)
N5 C23 C24 109.6(5)
C26 C23 C24 109.3(6)
C25 C23 C24 110.5(5)
C23 C24 H24A 109.5
C23 C24 H24B 109.5
H24A C24 H24B 109.5
C23 C24 H24C 109.5
H24A C24 H24C 109.5
H24B C24 H24C 109.5
C23 C25 H25A 109.5
C23 C25 H25B 109.5
H25A C25 H25B 109.5
C23 C25 H25C 109.5
H25A C25 H25C 109.5
H25B C25 H25C 109.5
C23 C26 H26A 109.5
C23 C26 H26B 109.5
H26A C26 H26B 109.5
C23 C26 H26C 109.5
H26A C26 H26C 109.5
H26B C26 H26C 109.5
N6 C27 C28 108.8(5)
N6 C27 C29 109.7(6)
C28 C27 C29 109.5(7)
N6 C27 C30 108.6(6)
C28 C27 C30 109.9(7)
C29 C27 C30 110.4(6)
C27 C28 H28A 109.5
C27 C28 H28B 109.5
H28A C28 H28B 109.5
C27 C28 H28C 109.5
H28A C28 H28C 109.5
H28B C28 H28C 109.5
C27 C29 H29A 109.5
C27 C29 H29B 109.5
H29A C29 H29B 109.5
C27 C29 H29C 109.5
H29A C29 H29C 109.5
H29B C29 H29C 109.5
C27 C30 H30A 109.5
C27 C30 H30B 109.5
H30A C30 H30B 109.5
C27 C30 H30C 109.5
H30A C30 H30C 109.5
H30B C30 H30C 109.5
Cl1 C31 Cl2 109.1(11)
Cl1 C31 Cl3 110.8(11)
Cl2 C31 Cl3 109.9(10)
Cl1 C31 H31 109.0
Cl2 C31 H31 109.0
Cl3 C31 H31 109.0
Cl1A C31A Cl2A 110.5(9)
Cl1A C31A Cl3A 111.1(8)
Cl2A C31A Cl3A 109.5(7)
Cl1A C31A H31A 108.6
Cl2A C31A H31A 108.6
Cl3A C31A H31A 108.6
Cl4 C32 Cl5 109.4(9)
Cl4 C32 Cl6 107.8(9)
Cl5 C32 Cl6 109.4(7)
Cl4 C32 H32 110.1
Cl5 C32 H32 110.1
Cl6 C32 H32 110.1
Cl7 C33 Cl8 109.8(7)
Cl7 C33 Cl9 111.0(9)
Cl8 C33 Cl9 109.3(8)
Cl7 C33 H33 108.9
Cl8 C33 H33 108.9
Cl9 C33 H33 108.9

loop_
_geom_bond_atom_site_label_1
_geom_bond_atom_site_label_2
_geom_bond_distance
Ni1 C13 1.868(6)
Ni1 P3 2.1621(15)
Ni1 P1 2.1668(16)
Ni1 I1 2.5027(9)
P1 N2 1.648(6)
P1 O1 1.650(5)
P1 N1 1.664(5)
P2 N3 1.603(9)
P2 N1 1.737(6)
P2 N2 1.744(6)
P2 N3A 1.775(13)
P3 N4 1.648(5)
P3 O2 1.653(5)
P3 N5 1.655(5)
P4 N6 1.652(6)
P4 N5 1.738(5)
P4 N4 1.744(5)
O1 C14 1.398(7)
O2 C18 1.396(7)
N1 C1 1.483(10)
N2 C5 1.482(10)
N4 C19 1.484(7)
N5 C23 1.473(7)
N6 C27 1.476(7)
N6 H6N 0.8800
C1 C2 1.519(10)
C1 C4 1.529(8)
C1 C3 1.531(11)
C2 H2A 0.9800
C2 H2B 0.9800
C2 H2C 0.9800
C3 H3A 0.9800
C3 H3B 0.9800
C3 H3C 0.9800
C4 H4A 0.9800
C4 H4B 0.9800
C4 H4C 0.9800
C5 C6 1.517(10)
C5 C8 1.532(9)
C5 C7 1.538(9)
C6 H6A 0.9800
C6 H6B 0.9800
C6 H6C 0.9800
C7 H7A 0.9800
C7 H7B 0.9800
C7 H7C 0.9800
C8 H8A 0.9800
C8 H8B 0.9800
C8 H8C 0.9800
N3 C9 1.484(11)
N3 H3N 0.8800
C9 C12 1.502(13)
C9 C11 1.510(14)
C9 C10 1.520(13)
C10 H10A 0.9800
C10 H10B 0.9800
C10 H10C 0.9800
C11 H11A 0.9800
C11 H11B 0.9800
C11 H11C 0.9800
C12 H12A 0.9800
C12 H12B 0.9800
C12 H12C 0.9800
N3A C9A 1.516(15)
N3A H3NA 0.8800
C9A C11A 1.499(16)
C9A C12A 1.501(15)
C9A C10A 1.517(16)
C10A H10D 0.9800
C10A H10E 0.9800
C10A H10F 0.9800
C11A H11D 0.9800
C11A H11E 0.9800
C11A H11F 0.9800
C12A H12D 0.9800
C12A H12E 0.9800
C12A H12F 0.9800
C13 C14 1.391(8)
C13 C18 1.392(8)
C14 C15 1.371(9)
C15 C16 1.387(9)
C15 H15 0.9500
C16 C17 1.374(9)
C16 H16 0.9500
C17 C18 1.376(9)
C17 H17 0.9500
C19 C22 1.504(11)
C19 C21 1.518(10)
C19 C20 1.534(8)
C20 H20A 0.9800
C20 H20B 0.9800
C20 H20C 0.9800
C21 H21A 0.9800
C21 H21B 0.9800
C21 H21C 0.9800
C22 H22A 0.9800
C22 H22B 0.9800
C22 H22C 0.9800
C23 C26 1.502(9)
C23 C25 1.507(8)
C23 C24 1.532(8)
C24 H24A 0.9800
C24 H24B 0.9800
C24 H24C 0.9800
C25 H25A 0.9800
C25 H25B 0.9800
C25 H25C 0.9800
C26 H26A 0.9800
C26 H26B 0.9800
C26 H26C 0.9800
C27 C28 1.501(10)
C27 C29 1.518(11)
C27 C30 1.521(10)
C28 H28A 0.9800
C28 H28B 0.9800
C28 H28C 0.9800
C29 H29A 0.9800
C29 H29B 0.9800
C29 H29C 0.9800
C30 H30A 0.9800
C30 H30B 0.9800
C30 H30C 0.9800
C31 Cl1 1.749(15)
C31 Cl2 1.753(15)
C31 Cl3 1.757(14)
C31 H31 1.0000
C31A Cl1A 1.741(12)
C31A Cl2A 1.748(13)
C31A Cl3A 1.757(11)
C31A H31A 1.0000
C32 Cl4 1.703(19)
C32 Cl5 1.753(13)
C32 Cl6 1.784(14)
C32 H32 1.0000
C33 Cl7 1.734(14)
C33 Cl8 1.785(14)
C33 Cl9 1.80(2)
C33 H33 1.0000
